data_7713795
loop_
_publ_author_name
'Podchorodecka, Pamela'
'Dziuk, B\/la\.zej'
'Szostak, Roman'
'Szostak, Michal'
'Bisz, Elwira'

_publ_section_title
;
 IPr*Oxa -- A New Class of Sterically-Hindered, Wingtip-Flexible
 N,C-Chelating Oxazole-Donor N-Heterocyclic Carbene Ligands
;
_journal_name_full 'Dalton Transactions'
_journal_paper_doi 10.1039/D3DT02255B
_journal_year 2023
_chemical_formula_sum 'C136 H111 Ag3 Cl4 N9 O3'
_chemical_formula_weight 2384.74
_space_group_crystal_system monoclinic
_space_group_IT_number 14
_space_group_name_Hall '-P 2yn'
_space_group_name_H-M_alt 'P 1 21/n 1'
_atom_sites_solution_hydrogens geom
_audit_creation_method SHELXL-2014/7
_audit_update_record
;
2022-06-18 deposited with the CCDC.	2023-08-28 downloaded from the CCDC.
;
_cell_angle_alpha 90
_cell_angle_beta 96.973(4)
_cell_angle_gamma 90
_cell_formula_units_Z 4
_cell_length_a 10.1785(3)
_cell_length_b 61.583(3)
_cell_length_c 18.5412(9)
_cell_measurement_reflns_used 6480
_cell_measurement_temperature 293(2)
_cell_measurement_theta_max 24.5470
_cell_measurement_theta_min 1.4800
_cell_volume 11536.1(9)
_computing_cell_refinement 'CrysAlisCCD (Oxford Diffraction Ltd., 2008)'
_computing_data_collection 'CrysAlisCCD (Oxford Diffraction Ltd., 2008)'
_computing_data_reduction 'CrysAlisCCD (Oxford Diffraction Ltd., 2008)'
_computing_molecular_graphics 'SHELXTL (Sheldrick, 2008)'
_computing_publication_material 'SHELXL-2014/7 (Sheldrick, 2014)'
_computing_structure_refinement 'SHELXL-2014/7 (Sheldrick, 2014)'
_computing_structure_solution 'SHELXS-2014/7 (Sheldrick, 2014)'
_diffrn_ambient_temperature 293(2)
_diffrn_measured_fraction_theta_full 0.999
_diffrn_measured_fraction_theta_max 1.000
_diffrn_measurement_device_type 'KM4 with Eos CCD'
_diffrn_measurement_method \w--scan
_diffrn_radiation_monochromator graphite
_diffrn_radiation_source 'fine-focus sealed tube'
_diffrn_radiation_type MoK\a
_diffrn_radiation_wavelength 0.71073
_diffrn_reflns_av_R_equivalents 0.0714
_diffrn_reflns_av_unetI/netI 0.1293
_diffrn_reflns_Laue_measured_fraction_full 0.999
_diffrn_reflns_Laue_measured_fraction_max 1.000
_diffrn_reflns_limit_h_max 12
_diffrn_reflns_limit_h_min -12
_diffrn_reflns_limit_k_max 75
_diffrn_reflns_limit_k_min -69
_diffrn_reflns_limit_l_max 22
_diffrn_reflns_limit_l_min -22
_diffrn_reflns_number 44590
_diffrn_reflns_point_group_measured_fraction_full 0.999
_diffrn_reflns_point_group_measured_fraction_max 1.000
_diffrn_reflns_theta_full 25.242
_diffrn_reflns_theta_max 26.000
_diffrn_reflns_theta_min 1.486
_exptl_absorpt_coefficient_mu 0.655
_exptl_absorpt_correction_T_max 1.00000
_exptl_absorpt_correction_T_min 0.99157
_exptl_absorpt_correction_type multi-scan
_exptl_absorpt_process_details
;
SCALE3 ABSPACK (Rigaku Oxford Diffraction, 2015).
;
_exptl_crystal_colour colourless
_exptl_crystal_density_diffrn 1.373
_exptl_crystal_density_method 'not measured'
_exptl_crystal_description plate
_exptl_crystal_F_000 4892
_exptl_crystal_size_max 0.5
_exptl_crystal_size_mid 0.45
_exptl_crystal_size_min 0.4
_refine_diff_density_max 0.455
_refine_diff_density_min -0.429
_refine_diff_density_rms 0.071
_refine_ls_extinction_method none
_refine_ls_goodness_of_fit_ref 1.013
_refine_ls_hydrogen_treatment constr
_refine_ls_matrix_type full
_refine_ls_number_parameters 1414
_refine_ls_number_reflns 22679
_refine_ls_number_restraints 0
_refine_ls_restrained_S_all 1.013
_refine_ls_R_factor_all 0.1689
_refine_ls_R_factor_gt 0.0788
_refine_ls_shift/su_max 0.002
_refine_ls_shift/su_mean 0.000
_refine_ls_structure_factor_coef Fsqd
_refine_ls_weighting_details 'w=1/[\s^2^(Fo^2^)+(0.0328P)^2^] where P=(Fo^2^+2Fc^2^)/3'
_refine_ls_weighting_scheme calc
_refine_ls_wR_factor_gt 0.1092
_refine_ls_wR_factor_ref 0.1296
_reflns_Friedel_coverage 0.000
_reflns_number_gt 11569
_reflns_number_total 22679
_reflns_threshold_expression 'I > 2\s(I)'
_cod_data_source_file d3dt02255b2.cif
_cod_data_source_block B177_a
_cod_original_sg_symbol_H-M 'P 21/n'
_cod_database_code 7713795
_shelx_shelxl_version_number 2014/7
_shelx_space_group_comment
;
The symmetry employed for this shelxl refinement is uniquely defined
by the following loop, which should always be used as a source of
symmetry information in preference to the above space-group names.
They are only intended as comments.
;
_exptl_absorpt_special_details
;
CrysAlisPro, Agilent Technologies,
Version 1.171.37.33c (release 11-04-2014 CrysAlis171 .NET)
(compiled Apr 11 2014,15:12:41)
Empirical absorption correction using spherical harmonics,
 implemented in SCALE3 ABSPACK scaling algorithm.
;

loop_
_space_group_symop_operation_xyz
'x, y, z'
'-x+1/2, y+1/2, -z+1/2'
'-x, -y, -z'
'x-1/2, -y-1/2, z-1/2'

loop_
_atom_site_label
_atom_site_type_symbol
_atom_site_fract_x
_atom_site_fract_y
_atom_site_fract_z
_atom_site_U_iso_or_equiv
_atom_site_adp_type
_atom_site_occupancy
_atom_site_site_symmetry_order
_atom_site_calc_flag
_atom_site_refinement_flags_posn
_atom_site_refinement_flags_adp
_atom_site_refinement_flags_occupancy
_atom_site_disorder_assembly
_atom_site_disorder_group
Ag1A Ag 0.69209(4) 0.43710(2) 1.01043(2) 0.04612(13) Uani 1 1 d . . . . .
Ag1B Ag 0.38091(5) 0.61060(2) 0.50524(3) 0.06740(17) Uani 1 1 d . . . . .
Ag1C Ag 0.78933(4) 0.78138(2) 0.33945(2) 0.04973(14) Uani 1 1 d . . . . .
Cl1A Cl 0.71990(17) 0.44804(3) 1.13009(9) 0.0749(5) Uani 1 1 d . . . . .
Cl1B Cl 0.3148(3) 0.62643(6) 0.39516(13) 0.1596(13) Uani 1 1 d . . . . .
Cl1C Cl 0.8256(2) 0.79810(4) 0.45127(10) 0.0937(6) Uani 1 1 d . . . . .
Cl2D Cl 0.510(2) 0.4855(4) 0.9339(14) 0.213(10) Uani 0.5 1 d . . P . .
Cl3E Cl 0.5845(19) 0.4891(3) 0.9484(11) 0.166(6) Uani 0.5 1 d . . P . .
N1A N 0.5696(4) 0.41034(7) 0.8814(2) 0.0337(10) Uani 1 1 d . . . . .
N1B N 0.5547(4) 0.58225(7) 0.6125(2) 0.0408(11) Uani 1 1 d . . . . .
N1C N 0.6768(4) 0.74979(7) 0.2184(2) 0.0352(11) Uani 1 1 d . . . . .
N2A N 0.6894(4) 0.43500(7) 0.8400(2) 0.0374(11) Uani 1 1 d . . . . .
N2B N 0.4504(5) 0.60430(8) 0.6731(3) 0.0461(12) Uani 1 1 d . . . . .
N2C N 0.8028(4) 0.77254(7) 0.1751(2) 0.0369(11) Uani 1 1 d . . . . .
N3A N 0.7872(5) 0.46449(9) 0.7846(3) 0.0547(13) Uani 1 1 d . . . . .
N3B N 0.3700(5) 0.63209(9) 0.7465(3) 0.0602(15) Uani 1 1 d . . . . .
N3C N 0.8801(4) 0.80347(8) 0.1147(2) 0.0443(12) Uani 1 1 d . . . . .
O1A O 0.8619(4) 0.45527(7) 0.8995(2) 0.0566(11) Uani 1 1 d . . . . .
O1B O 0.2735(5) 0.62656(7) 0.6315(3) 0.0668(12) Uani 1 1 d . . . . .
O1C O 0.9769(4) 0.79458(6) 0.2261(2) 0.0483(10) Uani 1 1 d . . . . .
C1A C 0.6516(5) 0.42682(9) 0.9032(3) 0.0370(13) Uani 1 1 d . . . . .
C1B C 0.4640(5) 0.59804(9) 0.6042(3) 0.0449(15) Uani 1 1 d . . . . .
C1C C 0.7540(5) 0.76682(9) 0.2373(3) 0.0379(13) Uani 1 1 d . . . . .
C2A C 0.5549(5) 0.40787(10) 0.8056(3) 0.0407(14) Uani 1 1 d . . . . .
C2B C 0.6003(6) 0.57862(9) 0.6860(3) 0.0442(14) Uani 1 1 d . . . . .
C2C C 0.6765(5) 0.74451(9) 0.1445(3) 0.0375(13) Uani 1 1 d . . . . .
C3A C 0.6283(5) 0.42341(10) 0.7789(3) 0.0431(14) Uani 1 1 d . . . . .
C3B C 0.5341(6) 0.59237(10) 0.7247(3) 0.0521(16) Uani 1 1 d . . . . .
C3C C 0.7575(5) 0.75876(9) 0.1170(3) 0.0392(14) Uani 1 1 d . . . . .
C4A C 0.5178(5) 0.39601(9) 0.9329(3) 0.0358(13) Uani 1 1 d . . . . .
C4B C 0.5927(5) 0.57057(9) 0.5510(3) 0.0389(14) Uani 1 1 d . . . . .
C4C C 0.6207(5) 0.73643(9) 0.2709(3) 0.0361(13) Uani 1 1 d . . . . .
C5A C 0.3976(5) 0.40099(9) 0.9578(3) 0.0396(14) Uani 1 1 d . . . . .
C5B C 0.6959(5) 0.57844(9) 0.5161(3) 0.0412(14) Uani 1 1 d . . . . .
C5C C 0.4972(5) 0.74127(9) 0.2913(3) 0.0365(13) Uani 1 1 d . . . . .
C6A C 0.3520(5) 0.38671(9) 1.0067(3) 0.0438(15) Uani 1 1 d . . . . .
H6A H 0.2705 0.3895 1.0226 0.053 Uiso 1 1 calc R U . . .
C6B C 0.7225(5) 0.56776(10) 0.4539(3) 0.0453(15) Uani 1 1 d . . . . .
H6B H 0.7922 0.5727 0.4302 0.054 Uiso 1 1 calc R U . . .
C6C C 0.4478(5) 0.72731(9) 0.3407(3) 0.0424(14) Uani 1 1 d . . . . .
H6C H 0.3650 0.7302 0.3548 0.051 Uiso 1 1 calc R U . . .
C7A C 0.4213(5) 0.36855(10) 1.0329(3) 0.0447(15) Uani 1 1 d . . . . .
C7B C 0.6510(5) 0.55027(10) 0.4257(3) 0.0434(14) Uani 1 1 d . . . . .
C7C C 0.5162(5) 0.70943(9) 0.3696(3) 0.0409(14) Uani 1 1 d . . . . .
C8A C 0.5430(6) 0.36482(9) 1.0088(3) 0.0469(15) Uani 1 1 d . . . . .
H8A H 0.5929 0.3529 1.0270 0.056 Uiso 1 1 calc R U . . .
C8B C 0.5470(5) 0.54295(9) 0.4615(3) 0.0426(14) Uani 1 1 d . . . . .
H8B H 0.4974 0.5311 0.4429 0.051 Uiso 1 1 calc R U . . .
C8C C 0.6408(5) 0.70547(9) 0.3485(3) 0.0439(14) Uani 1 1 d . . . . .
H8C H 0.6891 0.6936 0.3680 0.053 Uiso 1 1 calc R U . . .
C9A C 0.5929(5) 0.37823(9) 0.9584(3) 0.0384(14) Uani 1 1 d . . . . .
C9B C 0.5155(5) 0.55279(9) 0.5238(3) 0.0357(13) Uani 1 1 d . . . . .
C9C C 0.6947(5) 0.71868(9) 0.2997(3) 0.0370(13) Uani 1 1 d . . . . .
C10A C 0.3162(5) 0.42076(9) 0.9299(3) 0.0426(15) Uani 1 1 d . . . . .
H10A H 0.3795 0.4311 0.9135 0.051 Uiso 1 1 calc R U . . .
C10B C 0.7803(6) 0.59771(10) 0.5463(3) 0.0498(16) Uani 1 1 d . . . . .
H10B H 0.7237 0.6061 0.5751 0.060 Uiso 1 1 calc R U . . .
C10C C 0.4226(5) 0.76156(9) 0.2635(3) 0.0406(14) Uani 1 1 d . . . . .
H10C H 0.4902 0.7722 0.2545 0.049 Uiso 1 1 calc R U . . .
C11A C 0.2568(5) 0.43205(9) 0.9920(3) 0.0438(15) Uani 1 1 d . . . . .
C11B C 0.8094(7) 0.61265(11) 0.4848(4) 0.0588(17) Uani 1 1 d . . . . .
C11C C 0.3361(6) 0.75843(12) 0.1911(3) 0.0514(16) Uani 1 1 d . . . . .
C12A C 0.3351(6) 0.44531(11) 1.0383(4) 0.0615(18) Uani 1 1 d . . . . .
H12A H 0.4237 0.4471 1.0321 0.074 Uiso 1 1 calc R U . . .
C12B C 0.7079(8) 0.62390(13) 0.4458(4) 0.081(2) Uani 1 1 d . . . . .
H12B H 0.6227 0.6226 0.4587 0.098 Uiso 1 1 calc R U . . .
C12C C 0.3096(7) 0.77618(13) 0.1467(4) 0.075(2) Uani 1 1 d . . . . .
H12C H 0.3417 0.7898 0.1621 0.090 Uiso 1 1 calc R U . . .
C13A C 0.2842(9) 0.45601(12) 1.0940(4) 0.082(2) Uani 1 1 d . . . . .
H13A H 0.3382 0.4652 1.1245 0.098 Uiso 1 1 calc R U . . .
C13B C 0.7287(12) 0.63705(15) 0.3885(5) 0.111(3) Uani 1 1 d . . . . .
H13B H 0.6580 0.6441 0.3618 0.133 Uiso 1 1 calc R U . . .
C13C C 0.2361(9) 0.77410(19) 0.0793(5) 0.100(3) Uani 1 1 d . . . . .
H13C H 0.2222 0.7862 0.0494 0.120 Uiso 1 1 calc R U . . .
C14A C 0.1569(10) 0.45328(14) 1.1045(4) 0.080(2) Uani 1 1 d . . . . .
H14A H 0.1237 0.4603 1.1428 0.096 Uiso 1 1 calc R U . . .
C14B C 0.8528(16) 0.63963(18) 0.3711(6) 0.127(4) Uani 1 1 d . . . . .
H14B H 0.8671 0.6488 0.3328 0.152 Uiso 1 1 calc R U . . .
C14C C 0.1842(8) 0.7549(2) 0.0563(5) 0.101(3) Uani 1 1 d . . . . .
H14C H 0.1339 0.7537 0.0111 0.121 Uiso 1 1 calc R U . . .
C15A C 0.0770(7) 0.44031(14) 1.0595(4) 0.078(2) Uani 1 1 d . . . . .
H15A H -0.0114 0.4387 1.0665 0.094 Uiso 1 1 calc R U . . .
C15B C 0.9571(11) 0.62917(17) 0.4084(6) 0.110(3) Uani 1 1 d . . . . .
H15B H 1.0421 0.6310 0.3957 0.132 Uiso 1 1 calc R U . . .
C15C C 0.2066(8) 0.73692(17) 0.1004(5) 0.097(3) Uani 1 1 d . . . . .
H15C H 0.1720 0.7235 0.0851 0.117 Uiso 1 1 calc R U . . .
C16A C 0.1269(6) 0.42935(11) 1.0025(4) 0.0633(19) Uani 1 1 d . . . . .
H16A H 0.0722 0.4203 0.9720 0.076 Uiso 1 1 calc R U . . .
C16B C 0.9351(8) 0.61547(13) 0.4665(4) 0.083(2) Uani 1 1 d . . . . .
H16B H 1.0060 0.6083 0.4927 0.100 Uiso 1 1 calc R U . . .
C16C C 0.2817(7) 0.73904(14) 0.1682(4) 0.078(2) Uani 1 1 d . . . . .
H16C H 0.2950 0.7270 0.1983 0.093 Uiso 1 1 calc R U . . .
C17A C 0.2143(6) 0.41646(11) 0.8641(3) 0.0505(16) Uani 1 1 d . . . . .
C17B C 0.8977(6) 0.59076(11) 0.5991(3) 0.0532(16) Uani 1 1 d . . . . .
C17C C 0.3463(6) 0.77153(10) 0.3214(4) 0.0512(16) Uani 1 1 d . . . . .
C18A C 0.1700(7) 0.43339(12) 0.8202(4) 0.072(2) Uani 1 1 d . . . . .
H18A H 0.2048 0.4472 0.8301 0.086 Uiso 1 1 calc R U . . .
C18B C 0.9401(7) 0.60347(13) 0.6577(4) 0.075(2) Uani 1 1 d . . . . .
H18B H 0.8977 0.6166 0.6640 0.090 Uiso 1 1 calc R U . . .
C18C C 0.2151(7) 0.76817(14) 0.3235(4) 0.083(2) Uani 1 1 d . . . . .
H18C H 0.1682 0.7596 0.2879 0.100 Uiso 1 1 calc R U . . .
C19A C 0.0742(9) 0.43042(19) 0.7613(5) 0.102(3) Uani 1 1 d . . . . .
H19A H 0.0421 0.4422 0.7330 0.122 Uiso 1 1 calc R U . . .
C19B C 1.0443(9) 0.59718(18) 0.7076(4) 0.096(3) Uani 1 1 d . . . . .
H19B H 1.0711 0.6061 0.7472 0.115 Uiso 1 1 calc R U . . .
C19C C 0.1498(9) 0.77709(18) 0.3770(5) 0.104(3) Uani 1 1 d . . . . .
H19C H 0.0603 0.7743 0.3783 0.125 Uiso 1 1 calc R U . . .
C20A C 0.0284(9) 0.4103(2) 0.7456(5) 0.109(3) Uani 1 1 d . . . . .
H20A H -0.0353 0.4081 0.7058 0.131 Uiso 1 1 calc R U . . .
C20B C 1.1092(8) 0.5780(2) 0.6999(5) 0.100(3) Uani 1 1 d . . . . .
H20B H 1.1780 0.5737 0.7345 0.121 Uiso 1 1 calc R U . . .
C20C C 0.2172(14) 0.79005(16) 0.4278(5) 0.114(4) Uani 1 1 d . . . . .
H20C H 0.1731 0.7965 0.4633 0.137 Uiso 1 1 calc R U . . .
C21A C 0.0739(8) 0.39303(17) 0.7869(5) 0.098(3) Uani 1 1 d . . . . .
H21A H 0.0439 0.3791 0.7742 0.117 Uiso 1 1 calc R U . . .
C21B C 1.0715(8) 0.56563(16) 0.6413(5) 0.100(3) Uani 1 1 d . . . . .
H21B H 1.1169 0.5528 0.6346 0.120 Uiso 1 1 calc R U . . .
C21C C 0.3484(13) 0.79362(14) 0.4272(5) 0.114(3) Uani 1 1 d . . . . .
H21C H 0.3947 0.8023 0.4627 0.137 Uiso 1 1 calc R U . . .
C22A C 0.1647(7) 0.39604(13) 0.8481(4) 0.074(2) Uani 1 1 d . . . . .
H22A H 0.1918 0.3843 0.8780 0.088 Uiso 1 1 calc R U . . .
C22B C 0.9663(6) 0.57161(13) 0.5905(4) 0.075(2) Uani 1 1 d . . . . .
H22B H 0.9415 0.5628 0.5506 0.090 Uiso 1 1 calc R U . . .
C22C C 0.4133(8) 0.78432(12) 0.3733(4) 0.083(2) Uani 1 1 d . . . . .
H22C H 0.5032 0.7868 0.3727 0.099 Uiso 1 1 calc R U . . .
C23A C 0.3720(6) 0.35317(11) 1.0866(4) 0.0656(19) Uani 1 1 d . . . . .
H23D H 0.3187 0.3610 1.1172 0.098 Uiso 1 1 calc R U . . .
H23E H 0.4461 0.3467 1.1159 0.098 Uiso 1 1 calc R U . . .
H23F H 0.3198 0.3420 1.0610 0.098 Uiso 1 1 calc R U . . .
C23B C 0.6827(6) 0.53925(11) 0.3564(3) 0.0664(19) Uani 1 1 d . . . . .
H23G H 0.6663 0.5239 0.3594 0.100 Uiso 1 1 calc R U . . .
H23H H 0.7740 0.5416 0.3506 0.100 Uiso 1 1 calc R U . . .
H23I H 0.6277 0.5452 0.3155 0.100 Uiso 1 1 calc R U . . .
C23C C 0.4600(6) 0.69458(10) 0.4223(3) 0.0589(18) Uani 1 1 d . . . . .
H23A H 0.3689 0.6982 0.4246 0.088 Uiso 1 1 calc R U . . .
H23B H 0.5091 0.6962 0.4695 0.088 Uiso 1 1 calc R U . . .
H23C H 0.4660 0.6798 0.4064 0.088 Uiso 1 1 calc R U . . .
C24A C 0.7276(5) 0.37297(9) 0.9328(3) 0.0447(15) Uani 1 1 d . . . . .
H24A H 0.7551 0.3862 0.9096 0.054 Uiso 1 1 calc R U . . .
C24B C 0.4031(5) 0.54465(9) 0.5642(3) 0.0426(14) Uani 1 1 d . . . . .
H24B H 0.3684 0.5575 0.5868 0.051 Uiso 1 1 calc R U . . .
C24C C 0.8361(5) 0.71421(10) 0.2816(3) 0.0452(15) Uani 1 1 d . . . . .
H24C H 0.8694 0.7279 0.2640 0.054 Uiso 1 1 calc R U . . .
C25A C 0.7180(5) 0.35576(10) 0.8751(3) 0.0466(15) Uani 1 1 d . . . . .
C25B C 0.4549(5) 0.52961(9) 0.6266(3) 0.0403(14) Uani 1 1 d . . . . .
C25C C 0.8390(6) 0.69779(10) 0.2207(3) 0.0462(15) Uani 1 1 d . . . . .
C26A C 0.6519(7) 0.33668(13) 0.8796(5) 0.088(3) Uani 1 1 d . . . . .
H26A H 0.6098 0.3339 0.9204 0.106 Uiso 1 1 calc R U . . .
C26B C 0.5527(6) 0.51447(10) 0.6199(3) 0.0476(15) Uani 1 1 d . . . . .
H26B H 0.5886 0.5135 0.5762 0.057 Uiso 1 1 calc R U . . .
C26C C 0.7493(7) 0.68113(11) 0.2069(4) 0.0648(19) Uani 1 1 d . . . . .
H26C H 0.6803 0.6798 0.2353 0.078 Uiso 1 1 calc R U . . .
C27A C 0.6458(8) 0.32115(14) 0.8244(6) 0.107(3) Uani 1 1 d . . . . .
H27A H 0.5999 0.3083 0.8290 0.128 Uiso 1 1 calc R U . . .
C27B C 0.5988(6) 0.50082(10) 0.6764(3) 0.0550(17) Uani 1 1 d . . . . .
H27B H 0.6647 0.4907 0.6708 0.066 Uiso 1 1 calc R U . . .
C27C C 0.7596(8) 0.66641(12) 0.1518(4) 0.082(2) Uani 1 1 d . . . . .
H27C H 0.6987 0.6552 0.1436 0.099 Uiso 1 1 calc R U . . .
C28A C 0.7053(8) 0.32464(16) 0.7648(5) 0.091(3) Uani 1 1 d . . . . .
H28A H 0.7013 0.3143 0.7279 0.109 Uiso 1 1 calc R U . . .
C28B C 0.5467(7) 0.50225(11) 0.7405(3) 0.0623(18) Uani 1 1 d . . . . .
H28B H 0.5779 0.4933 0.7791 0.075 Uiso 1 1 calc R U . . .
C28C C 0.8592(10) 0.66841(15) 0.1094(4) 0.087(3) Uani 1 1 d . . . . .
H28C H 0.8666 0.6585 0.0724 0.105 Uiso 1 1 calc R U . . .
C29A C 0.7705(9) 0.34329(16) 0.7599(4) 0.093(3) Uani 1 1 d . . . . .
H29A H 0.8134 0.3458 0.7192 0.111 Uiso 1 1 calc R U . . .
C29B C 0.4488(6) 0.51687(11) 0.7480(3) 0.0598(18) Uani 1 1 d . . . . .
H29B H 0.4127 0.5177 0.7916 0.072 Uiso 1 1 calc R U . . .
C29C C 0.9476(8) 0.68486(17) 0.1213(4) 0.093(3) Uani 1 1 d . . . . .
H29C H 1.0155 0.6862 0.0922 0.111 Uiso 1 1 calc R U . . .
C30A C 0.7761(8) 0.35899(12) 0.8133(4) 0.080(2) Uani 1 1 d . . . . .
H30A H 0.8202 0.3720 0.8072 0.095 Uiso 1 1 calc R U . . .
C30B C 0.4028(6) 0.53039(11) 0.6916(3) 0.0529(17) Uani 1 1 d . . . . .
H30B H 0.3355 0.5402 0.6974 0.064 Uiso 1 1 calc R U . . .
C30C C 0.9374(7) 0.69948(13) 0.1758(4) 0.071(2) Uani 1 1 d . . . . .
H30C H 0.9980 0.7108 0.1828 0.085 Uiso 1 1 calc R U . . .
C31A C 0.8324(6) 0.36876(11) 0.9968(3) 0.0491(16) Uani 1 1 d . . . . .
C31B C 0.2885(5) 0.53551(11) 0.5134(3) 0.0453(15) Uani 1 1 d . . . . .
C31C C 0.9266(5) 0.70820(10) 0.3505(3) 0.0467(15) Uani 1 1 d . . . . .
C32A C 0.8717(8) 0.34831(13) 1.0207(4) 0.081(2) Uani 1 1 d . . . . .
H32A H 0.8367 0.3361 0.9957 0.098 Uiso 1 1 calc R U . . .
C32B C 0.2559(6) 0.51429(13) 0.5105(4) 0.0630(19) Uani 1 1 d . . . . .
H32B H 0.3062 0.5046 0.5407 0.076 Uiso 1 1 calc R U . . .
C32C C 1.0080(6) 0.69027(11) 0.3552(4) 0.0597(18) Uani 1 1 d . . . . .
H32C H 1.0096 0.6813 0.3148 0.072 Uiso 1 1 calc R U . . .
C33A C 0.9639(11) 0.34592(19) 1.0820(6) 0.111(3) Uani 1 1 d . . . . .
H33A H 0.9876 0.3321 1.0987 0.133 Uiso 1 1 calc R U . . .
C33B C 0.1482(8) 0.50646(16) 0.4633(5) 0.090(3) Uani 1 1 d . . . . .
H33B H 0.1285 0.4917 0.4613 0.108 Uiso 1 1 calc R U . . .
C33C C 1.0867(7) 0.68539(13) 0.4183(5) 0.081(2) Uani 1 1 d . . . . .
H33C H 1.1410 0.6732 0.4207 0.097 Uiso 1 1 calc R U . . .
C34A C 1.0202(8) 0.3636(2) 1.1183(5) 0.103(3) Uani 1 1 d . . . . .
H34A H 1.0840 0.3618 1.1582 0.124 Uiso 1 1 calc R U . . .
C34B C 0.0729(9) 0.5209(2) 0.4204(5) 0.100(3) Uani 1 1 d . . . . .
H34B H -0.0006 0.5160 0.3899 0.120 Uiso 1 1 calc R U . . .
C34C C 1.0854(7) 0.69845(16) 0.4782(5) 0.084(2) Uani 1 1 d . . . . .
H34C H 1.1375 0.6950 0.5213 0.101 Uiso 1 1 calc R U . . .
C35A C 0.9828(9) 0.38293(19) 1.0957(5) 0.104(3) Uani 1 1 d . . . . .
H35A H 1.0189 0.3950 1.1207 0.125 Uiso 1 1 calc R U . . .
C35B C 0.1045(9) 0.5420(2) 0.4220(5) 0.105(3) Uani 1 1 d . . . . .
H35B H 0.0539 0.5517 0.3917 0.126 Uiso 1 1 calc R U . . .
C35C C 1.0078(7) 0.71651(16) 0.4745(5) 0.089(3) Uani 1 1 d . . . . .
H35C H 1.0082 0.7254 0.5150 0.107 Uiso 1 1 calc R U . . .
C36A C 0.8903(8) 0.38572(14) 1.0354(5) 0.090(2) Uani 1 1 d . . . . .
H36A H 0.8668 0.3998 1.0206 0.108 Uiso 1 1 calc R U . . .
C36B C 0.2115(7) 0.54961(14) 0.4683(4) 0.077(2) Uani 1 1 d . . . . .
H36B H 0.2317 0.5643 0.4690 0.092 Uiso 1 1 calc R U . . .
C36C C 0.9294(7) 0.72166(13) 0.4117(4) 0.075(2) Uani 1 1 d . . . . .
H36C H 0.8776 0.7341 0.4096 0.090 Uiso 1 1 calc R U . . .
C37A C 0.4715(6) 0.39069(11) 0.7670(3) 0.0579(17) Uani 1 1 d . . . . .
H37D H 0.4851 0.3905 0.7167 0.087 Uiso 1 1 calc R U . . .
H37E H 0.3800 0.3936 0.7711 0.087 Uiso 1 1 calc R U . . .
H37F H 0.4954 0.3768 0.7884 0.087 Uiso 1 1 calc R U . . .
C37B C 0.7030(6) 0.56211(11) 0.7104(3) 0.0620(18) Uani 1 1 d . . . . .
H37G H 0.6616 0.5496 0.7286 0.093 Uiso 1 1 calc R U . . .
H37H H 0.7651 0.5681 0.7482 0.093 Uiso 1 1 calc R U . . .
H37I H 0.7486 0.5580 0.6702 0.093 Uiso 1 1 calc R U . . .
C37C C 0.5972(6) 0.72641(10) 0.1082(3) 0.0548(17) Uani 1 1 d . . . . .
H37A H 0.5909 0.7282 0.0564 0.082 Uiso 1 1 calc R U . . .
H37B H 0.5101 0.7265 0.1230 0.082 Uiso 1 1 calc R U . . .
H37C H 0.6396 0.7128 0.1216 0.082 Uiso 1 1 calc R U . . .
C38A C 0.6496(6) 0.42815(12) 0.7023(3) 0.070(2) Uani 1 1 d . . . . .
H38D H 0.6084 0.4170 0.6710 0.105 Uiso 1 1 calc R U . . .
H38E H 0.7428 0.4285 0.6985 0.105 Uiso 1 1 calc R U . . .
H38F H 0.6113 0.4420 0.6881 0.105 Uiso 1 1 calc R U . . .
C38B C 0.5387(8) 0.59476(13) 0.8049(3) 0.086(2) Uani 1 1 d . . . . .
H38G H 0.5602 0.6095 0.8184 0.128 Uiso 1 1 calc R U . . .
H38H H 0.6049 0.5852 0.8286 0.128 Uiso 1 1 calc R U . . .
H38I H 0.4539 0.5911 0.8192 0.128 Uiso 1 1 calc R U . . .
C38C C 0.8064(6) 0.75920(10) 0.0446(3) 0.0510(16) Uani 1 1 d . . . . .
H38A H 0.7572 0.7490 0.0129 0.077 Uiso 1 1 calc R U . . .
H38B H 0.8986 0.7554 0.0499 0.077 Uiso 1 1 calc R U . . .
H38C H 0.7952 0.7735 0.0243 0.077 Uiso 1 1 calc R U . . .
C39A C 0.7781(5) 0.45194(9) 0.8385(3) 0.0409(14) Uani 1 1 d . . . . .
C39B C 0.3663(7) 0.62125(10) 0.6878(4) 0.0542(17) Uani 1 1 d . . . . .
C39C C 0.8837(5) 0.79061(9) 0.1693(3) 0.0392(14) Uani 1 1 d . . . . .
C40A C 0.8923(6) 0.47810(10) 0.8104(4) 0.0523(16) Uani 1 1 d . . . . .
C40B C 0.2657(7) 0.64699(10) 0.7293(4) 0.0610(19) Uani 1 1 d . . . . .
C40C C 0.9825(6) 0.81815(10) 0.1351(3) 0.0454(15) Uani 1 1 d . . . . .
C41A C 0.9363(6) 0.47284(10) 0.8806(4) 0.0541(16) Uani 1 1 d . . . . .
C41B C 0.2062(7) 0.64367(10) 0.6595(4) 0.0617(19) Uani 1 1 d . . . . .
C41C C 1.0415(5) 0.81283(9) 0.2025(3) 0.0451(15) Uani 1 1 d . . . . .
C42A C 1.0385(7) 0.48304(12) 0.9216(4) 0.082(2) Uani 1 1 d . . . . .
H42A H 1.0675 0.4789 0.9691 0.098 Uiso 1 1 calc R U . . .
C42B C 0.1012(8) 0.65508(13) 0.6260(5) 0.085(2) Uani 1 1 d . . . . .
H42B H 0.0626 0.6522 0.5789 0.102 Uiso 1 1 calc R U . . .
C42C C 1.1464(6) 0.82360(11) 0.2395(4) 0.0621(18) Uani 1 1 d . . . . .
H42C H 1.1832 0.8196 0.2860 0.075 Uiso 1 1 calc R U . . .
C43A C 1.0964(7) 0.50003(13) 0.8873(5) 0.079(2) Uani 1 1 d . . . . .
H43A H 1.1658 0.5077 0.9129 0.095 Uiso 1 1 calc R U . . .
C43B C 0.0581(9) 0.67111(15) 0.6682(6) 0.103(3) Uani 1 1 d . . . . .
H43B H -0.0114 0.6798 0.6481 0.123 Uiso 1 1 calc R U . . .
C43C C 1.1927(7) 0.84067(12) 0.2025(4) 0.074(2) Uani 1 1 d . . . . .
H43C H 1.2649 0.8486 0.2240 0.088 Uiso 1 1 calc R U . . .
C44A C 1.0539(7) 0.50579(12) 0.8169(5) 0.077(2) Uani 1 1 d . . . . .
H44A H 1.0962 0.5170 0.7955 0.093 Uiso 1 1 calc R U . . .
C44B C 0.1111(10) 0.67515(13) 0.7387(6) 0.096(3) Uani 1 1 d . . . . .
H44B H 0.0742 0.6860 0.7649 0.115 Uiso 1 1 calc R U . . .
C44C C 1.1346(8) 0.84631(12) 0.1342(5) 0.077(2) Uani 1 1 d . . . . .
H44C H 1.1684 0.8581 0.1109 0.092 Uiso 1 1 calc R U . . .
C45A C 0.9507(7) 0.49533(12) 0.7778(4) 0.073(2) Uani 1 1 d . . . . .
H45A H 0.9204 0.4996 0.7306 0.087 Uiso 1 1 calc R U . . .
C45B C 0.2180(9) 0.66344(13) 0.7713(5) 0.094(3) Uani 1 1 d . . . . .
H45B H 0.2562 0.6663 0.8185 0.113 Uiso 1 1 calc R U . . .
C45C C 1.0301(7) 0.83539(11) 0.0997(4) 0.0661(19) Uani 1 1 d . . . . .
H45C H 0.9921 0.8394 0.0535 0.079 Uiso 1 1 calc R U . . .
C47 C 0.445(2) 0.5020(5) 0.9685(16) 0.291(12) Uani 1 1 d . . . . .

loop_
_atom_site_aniso_label
_atom_site_aniso_U_11
_atom_site_aniso_U_22
_atom_site_aniso_U_33
_atom_site_aniso_U_23
_atom_site_aniso_U_13
_atom_site_aniso_U_12
Ag1A 0.0484(3) 0.0498(3) 0.0402(3) -0.0035(2) 0.0054(2) -0.0044(2)
Ag1B 0.0812(4) 0.0715(4) 0.0495(3) 0.0076(3) 0.0081(3) 0.0322(3)
Ag1C 0.0568(3) 0.0511(3) 0.0423(3) -0.0049(2) 0.0100(2) -0.0042(2)
Cl1A 0.0827(12) 0.0966(15) 0.0458(10) -0.0192(10) 0.0095(9) -0.0183(11)
Cl1B 0.181(3) 0.223(3) 0.0747(16) 0.0559(19) 0.0148(16) 0.115(2)
Cl1C 0.1184(16) 0.1038(17) 0.0585(12) -0.0308(12) 0.0086(11) 0.0071(13)
Cl2D 0.30(2) 0.170(13) 0.192(19) 0.088(13) 0.128(18) 0.069(14)
Cl3E 0.263(18) 0.127(8) 0.113(7) 0.003(5) 0.044(10) 0.044(10)
N1A 0.034(2) 0.032(3) 0.036(3) -0.003(2) 0.005(2) -0.006(2)
N1B 0.049(3) 0.041(3) 0.032(3) -0.002(2) 0.007(2) 0.006(2)
N1C 0.037(3) 0.033(3) 0.036(3) 0.002(2) 0.006(2) -0.003(2)
N2A 0.039(3) 0.036(3) 0.037(3) 0.007(2) 0.006(2) -0.006(2)
N2B 0.059(3) 0.038(3) 0.043(3) -0.006(2) 0.017(3) 0.008(3)
N2C 0.033(2) 0.039(3) 0.040(3) 0.004(2) 0.007(2) -0.009(2)
N3A 0.058(3) 0.056(3) 0.049(3) 0.011(3) 0.004(3) -0.014(3)
N3B 0.071(4) 0.053(4) 0.061(4) -0.019(3) 0.023(3) -0.001(3)
N3C 0.054(3) 0.039(3) 0.038(3) 0.009(2) 0.000(2) -0.009(2)
O1A 0.059(3) 0.055(3) 0.053(3) 0.015(2) -0.003(2) -0.017(2)
O1B 0.080(3) 0.055(3) 0.068(3) -0.008(3) 0.020(3) 0.024(3)
O1C 0.048(2) 0.050(3) 0.046(2) 0.007(2) 0.004(2) -0.012(2)
C1A 0.035(3) 0.043(4) 0.034(3) 0.005(3) 0.006(3) 0.008(3)
C1B 0.050(4) 0.043(4) 0.043(4) -0.011(3) 0.011(3) 0.012(3)
C1C 0.041(3) 0.038(3) 0.035(3) -0.002(3) 0.010(3) 0.001(3)
C2A 0.036(3) 0.050(4) 0.034(3) -0.005(3) -0.001(3) 0.001(3)
C2B 0.054(4) 0.041(4) 0.036(4) -0.002(3) 0.000(3) 0.001(3)
C2C 0.035(3) 0.036(3) 0.041(4) 0.002(3) 0.003(3) 0.000(3)
C3A 0.043(3) 0.045(4) 0.040(4) 0.001(3) 0.001(3) 0.000(3)
C3B 0.069(4) 0.049(4) 0.039(4) 0.001(3) 0.011(3) 0.004(3)
C3C 0.032(3) 0.044(4) 0.040(3) 0.002(3) -0.001(3) 0.000(3)
C4A 0.037(3) 0.033(3) 0.039(3) -0.002(3) 0.011(3) -0.001(3)
C4B 0.048(3) 0.045(4) 0.025(3) 0.002(3) 0.009(3) 0.012(3)
C4C 0.037(3) 0.034(3) 0.038(3) 0.002(3) 0.007(3) -0.009(3)
C5A 0.033(3) 0.037(3) 0.049(4) -0.007(3) 0.002(3) -0.002(3)
C5B 0.044(3) 0.042(3) 0.038(3) -0.006(3) 0.003(3) 0.006(3)
C5C 0.033(3) 0.032(3) 0.045(3) -0.004(3) 0.006(3) -0.002(3)
C6A 0.037(3) 0.043(4) 0.055(4) 0.000(3) 0.016(3) 0.000(3)
C6B 0.041(3) 0.053(4) 0.044(4) 0.003(3) 0.013(3) 0.004(3)
C6C 0.034(3) 0.045(4) 0.050(4) 0.004(3) 0.014(3) -0.002(3)
C7A 0.043(4) 0.045(4) 0.050(4) 0.001(3) 0.018(3) -0.001(3)
C7B 0.045(3) 0.046(4) 0.040(4) -0.007(3) 0.008(3) 0.003(3)
C7C 0.042(3) 0.041(4) 0.040(3) -0.004(3) 0.006(3) -0.002(3)
C8A 0.051(4) 0.029(3) 0.063(4) 0.010(3) 0.013(3) 0.006(3)
C8B 0.045(3) 0.044(4) 0.039(3) -0.008(3) 0.005(3) 0.002(3)
C8C 0.045(4) 0.040(4) 0.047(4) 0.007(3) 0.010(3) 0.003(3)
C9A 0.041(3) 0.031(3) 0.046(4) -0.003(3) 0.012(3) -0.001(3)
C9B 0.040(3) 0.034(3) 0.033(3) 0.007(3) 0.005(3) 0.007(3)
C9C 0.036(3) 0.033(3) 0.042(3) 0.001(3) 0.006(3) -0.003(3)
C10A 0.033(3) 0.042(4) 0.055(4) 0.007(3) 0.015(3) 0.005(3)
C10B 0.053(4) 0.043(4) 0.055(4) -0.012(3) 0.011(3) 0.005(3)
C10C 0.041(3) 0.035(3) 0.047(4) 0.006(3) 0.011(3) 0.002(3)
C11A 0.036(3) 0.045(4) 0.049(4) 0.003(3) -0.001(3) 0.012(3)
C11B 0.066(5) 0.047(4) 0.065(5) -0.012(4) 0.014(4) -0.009(4)
C11C 0.040(4) 0.060(5) 0.056(4) 0.004(4) 0.013(3) 0.006(3)
C12A 0.052(4) 0.072(5) 0.058(4) -0.012(4) -0.001(3) -0.005(4)
C12B 0.092(6) 0.067(5) 0.083(6) 0.018(5) 0.002(5) -0.007(5)
C12C 0.088(5) 0.072(5) 0.066(5) 0.021(4) 0.006(4) 0.000(4)
C13A 0.095(6) 0.074(6) 0.070(6) -0.018(4) -0.011(5) 0.007(5)
C13B 0.157(10) 0.071(6) 0.095(8) 0.019(6) -0.022(7) -0.017(6)
C13C 0.087(6) 0.134(9) 0.075(7) 0.036(6) -0.006(5) 0.008(6)
C14A 0.098(6) 0.095(6) 0.048(5) -0.005(4) 0.008(5) 0.052(5)
C14B 0.179(12) 0.092(8) 0.108(9) 0.015(6) 0.013(9) -0.058(9)
C14C 0.067(6) 0.172(11) 0.061(6) 0.005(7) -0.001(4) 0.010(7)
C15A 0.053(4) 0.120(7) 0.064(5) 0.003(5) 0.017(4) 0.033(5)
C15B 0.123(9) 0.102(8) 0.114(9) -0.001(7) 0.047(7) -0.040(7)
C15C 0.072(6) 0.117(8) 0.097(7) -0.022(7) -0.011(5) -0.005(5)
C16A 0.041(4) 0.075(5) 0.073(5) -0.015(4) 0.007(3) 0.010(3)
C16B 0.088(6) 0.081(6) 0.082(6) -0.005(5) 0.011(5) -0.013(5)
C16C 0.077(5) 0.082(6) 0.072(6) 0.002(5) -0.001(4) -0.007(5)
C17A 0.046(4) 0.057(5) 0.050(4) -0.004(4) 0.010(3) 0.012(3)
C17B 0.056(4) 0.053(4) 0.050(4) -0.004(4) 0.008(3) -0.006(4)
C17C 0.049(4) 0.045(4) 0.060(4) 0.011(3) 0.008(3) 0.014(3)
C18A 0.078(5) 0.070(5) 0.064(5) 0.007(4) 0.001(4) 0.025(4)
C18B 0.072(5) 0.074(5) 0.077(5) -0.014(5) -0.003(4) -0.002(4)
C18C 0.069(5) 0.114(7) 0.068(5) 0.008(5) 0.013(4) 0.042(5)
C19A 0.114(7) 0.114(9) 0.073(6) 0.003(6) -0.008(5) 0.056(7)
C19B 0.094(7) 0.116(8) 0.070(6) -0.003(6) -0.019(5) -0.035(6)
C19C 0.096(7) 0.143(9) 0.079(6) 0.038(6) 0.037(6) 0.069(7)
C20A 0.082(6) 0.152(11) 0.085(7) -0.022(8) -0.023(5) 0.040(7)
C20B 0.066(6) 0.137(9) 0.090(7) 0.027(7) -0.023(5) 0.000(6)
C20C 0.204(13) 0.077(7) 0.078(7) 0.041(6) 0.084(8) 0.067(8)
C21A 0.078(6) 0.105(8) 0.103(7) -0.029(6) -0.019(5) -0.003(5)
C21B 0.062(5) 0.129(8) 0.103(7) -0.003(7) -0.011(5) 0.032(5)
C21C 0.193(11) 0.068(6) 0.094(7) -0.013(5) 0.072(8) -0.025(7)
C22A 0.065(5) 0.074(6) 0.077(5) 0.003(4) -0.013(4) -0.004(4)
C22B 0.055(4) 0.085(6) 0.082(5) -0.017(4) -0.007(4) 0.014(4)
C22C 0.108(6) 0.071(5) 0.075(6) 0.000(5) 0.037(5) -0.017(5)
C23A 0.067(4) 0.058(4) 0.077(5) 0.012(4) 0.035(4) -0.005(3)
C23B 0.073(5) 0.080(5) 0.051(4) -0.019(4) 0.025(3) -0.012(4)
C23C 0.065(4) 0.055(4) 0.062(4) 0.014(3) 0.027(3) -0.008(3)
C24A 0.046(4) 0.034(3) 0.058(4) 0.002(3) 0.019(3) 0.007(3)
C24B 0.042(3) 0.047(4) 0.039(3) -0.003(3) 0.009(3) 0.006(3)
C24C 0.038(3) 0.047(4) 0.052(4) 0.005(3) 0.012(3) 0.002(3)
C25A 0.041(3) 0.041(4) 0.059(4) 0.007(3) 0.012(3) 0.006(3)
C25B 0.032(3) 0.043(4) 0.044(4) -0.002(3) 0.001(3) 0.002(3)
C25C 0.044(4) 0.053(4) 0.041(4) 0.013(3) 0.007(3) 0.017(3)
C26A 0.095(6) 0.075(6) 0.107(7) -0.013(5) 0.062(5) -0.007(5)
C26B 0.055(4) 0.052(4) 0.037(4) -0.007(3) 0.009(3) 0.000(3)
C26C 0.071(5) 0.057(5) 0.070(5) -0.001(4) 0.021(4) 0.005(4)
C27A 0.097(6) 0.077(6) 0.158(9) -0.042(6) 0.064(6) -0.034(5)
C27B 0.059(4) 0.051(4) 0.053(4) 0.007(4) 0.000(3) 0.013(3)
C27C 0.107(6) 0.054(5) 0.088(6) -0.019(4) 0.021(5) 0.003(4)
C28A 0.094(6) 0.090(7) 0.087(7) -0.035(6) 0.003(5) 0.001(5)
C28B 0.069(5) 0.069(5) 0.045(4) 0.013(4) -0.009(3) 0.009(4)
C28C 0.110(7) 0.097(7) 0.056(5) -0.011(5) 0.018(5) 0.038(6)
C29A 0.138(8) 0.089(7) 0.055(5) 0.005(5) 0.029(5) 0.039(6)
C29B 0.061(4) 0.078(5) 0.042(4) 0.005(4) 0.011(3) 0.010(4)
C29C 0.081(6) 0.129(8) 0.074(6) -0.011(6) 0.031(5) -0.003(6)
C30A 0.118(6) 0.054(5) 0.076(5) 0.008(4) 0.050(5) 0.013(4)
C30B 0.046(4) 0.071(5) 0.043(4) 0.011(3) 0.012(3) 0.019(3)
C30C 0.067(5) 0.093(6) 0.057(5) -0.004(4) 0.021(4) 0.008(4)
C31A 0.041(4) 0.051(4) 0.059(4) 0.003(4) 0.022(3) 0.005(3)
C31B 0.038(3) 0.060(4) 0.040(4) 0.000(3) 0.013(3) 0.005(3)
C31C 0.036(3) 0.044(4) 0.061(4) 0.003(3) 0.010(3) -0.006(3)
C32A 0.081(5) 0.076(6) 0.085(6) 0.000(5) 0.003(5) 0.036(5)
C32B 0.043(4) 0.083(6) 0.064(5) -0.011(4) 0.008(3) -0.002(4)
C32C 0.054(4) 0.061(5) 0.062(5) -0.003(4) -0.005(3) 0.006(4)
C33A 0.109(8) 0.125(9) 0.101(8) 0.020(7) 0.023(6) 0.077(7)
C33B 0.063(5) 0.110(7) 0.099(7) -0.026(6) 0.016(5) -0.019(5)
C33C 0.066(5) 0.069(5) 0.100(7) 0.016(5) -0.022(5) 0.004(4)
C34A 0.060(6) 0.164(11) 0.083(7) 0.029(8) 0.001(5) 0.021(7)
C34B 0.055(6) 0.182(12) 0.061(6) -0.018(7) 0.004(4) -0.013(7)
C34C 0.060(5) 0.108(7) 0.077(6) 0.015(5) -0.026(4) -0.020(5)
C35A 0.102(7) 0.118(9) 0.082(7) -0.011(6) -0.029(5) -0.015(6)
C35B 0.068(6) 0.177(11) 0.064(6) 0.022(7) -0.016(4) 0.009(7)
C35C 0.056(5) 0.123(8) 0.087(6) -0.026(6) -0.003(4) -0.001(5)
C36A 0.095(6) 0.069(6) 0.098(7) 0.004(5) -0.018(5) -0.005(5)
C36B 0.063(5) 0.099(6) 0.065(5) 0.023(5) -0.008(4) 0.006(4)
C36C 0.062(5) 0.084(6) 0.076(5) -0.015(5) -0.005(4) 0.007(4)
C37A 0.052(4) 0.079(5) 0.041(4) -0.012(4) 0.001(3) -0.018(4)
C37B 0.068(4) 0.067(5) 0.047(4) -0.002(4) -0.009(3) 0.012(4)
C37C 0.058(4) 0.055(4) 0.051(4) -0.003(3) 0.006(3) -0.014(3)
C38A 0.081(5) 0.096(6) 0.033(4) 0.003(4) 0.005(3) -0.015(4)
C38B 0.134(7) 0.079(6) 0.044(4) -0.005(4) 0.010(4) 0.023(5)
C38C 0.059(4) 0.051(4) 0.046(4) -0.006(3) 0.013(3) -0.011(3)
C39A 0.034(3) 0.039(4) 0.049(4) 0.002(3) 0.002(3) 0.004(3)
C39B 0.066(5) 0.043(4) 0.058(5) -0.002(4) 0.024(4) -0.001(3)
C39C 0.034(3) 0.039(4) 0.044(4) -0.001(3) 0.004(3) 0.001(3)
C40A 0.057(4) 0.051(4) 0.051(4) 0.008(3) 0.011(3) -0.005(3)
C40B 0.075(5) 0.041(4) 0.075(5) -0.011(4) 0.042(4) 0.000(4)
C40C 0.050(4) 0.043(4) 0.044(4) 0.005(3) 0.010(3) -0.008(3)
C41A 0.054(4) 0.050(4) 0.059(5) 0.003(4) 0.010(3) -0.011(3)
C41B 0.076(5) 0.035(4) 0.082(6) -0.003(4) 0.037(4) 0.004(4)
C41C 0.036(3) 0.041(4) 0.059(4) 0.002(3) 0.009(3) -0.010(3)
C42A 0.087(5) 0.072(5) 0.079(5) 0.012(4) -0.018(4) -0.033(5)
C42B 0.093(6) 0.067(5) 0.098(6) -0.006(5) 0.023(5) 0.030(5)
C42C 0.063(4) 0.062(5) 0.059(4) 0.000(4) -0.002(4) -0.011(4)
C43A 0.072(5) 0.069(5) 0.094(6) -0.009(5) -0.008(5) -0.023(4)
C43B 0.092(6) 0.079(6) 0.144(9) 0.001(7) 0.047(7) 0.025(5)
C43C 0.069(5) 0.069(5) 0.083(6) -0.013(5) 0.006(4) -0.040(4)
C44A 0.076(5) 0.069(5) 0.090(6) 0.010(5) 0.021(5) -0.024(4)
C44B 0.103(7) 0.054(5) 0.145(9) -0.026(6) 0.073(7) 0.006(5)
C44C 0.097(6) 0.056(5) 0.080(6) -0.005(4) 0.023(5) -0.039(4)
C45A 0.086(5) 0.066(5) 0.067(5) 0.004(4) 0.017(4) -0.026(4)
C45B 0.100(6) 0.069(6) 0.124(7) -0.035(5) 0.055(6) 0.003(5)
C45C 0.097(5) 0.053(4) 0.047(4) 0.008(4) 0.004(4) -0.021(4)
C47 0.31(3) 0.31(3) 0.24(3) 0.09(2) -0.031(18) 0.10(2)

loop_
_atom_type_symbol
_atom_type_description
_atom_type_scat_dispersion_real
_atom_type_scat_dispersion_imag
_atom_type_scat_source
C C 0.0033 0.0016 'International Tables Vol C Tables 4.2.6.8 and 6.1.1.4'
H H 0.0000 0.0000 'International Tables Vol C Tables 4.2.6.8 and 6.1.1.4'
N N 0.0061 0.0033 'International Tables Vol C Tables 4.2.6.8 and 6.1.1.4'
O O 0.0106 0.0060 'International Tables Vol C Tables 4.2.6.8 and 6.1.1.4'
Cl Cl 0.1484 0.1585 'International Tables Vol C Tables 4.2.6.8 and 6.1.1.4'
Ag Ag -0.8971 1.1015 'International Tables Vol C Tables 4.2.6.8 and 6.1.1.4'

loop_
_geom_angle_atom_site_label_1
_geom_angle_atom_site_label_2
_geom_angle_atom_site_label_3
_geom_angle
_geom_angle_site_symmetry_1
_geom_angle_site_symmetry_3
_geom_angle_publ_flag
C1A Ag1A Cl1A 175.55(15) . . ?
C1B Ag1B Cl1B 172.74(18) . . ?
C1C Ag1C Cl1C 178.74(16) . . ?
Cl3E Cl2D C47 97(4) . . ?
Cl3E Cl2D C47 59(3) . 3_667 ?
C47 Cl2D C47 50.9(16) . 3_667 ?
Cl2D Cl3E C47 97(3) . 3_667 ?
Cl2D Cl3E C47 55(3) . . ?
C47 Cl3E C47 53.7(11) 3_667 . ?
C1A N1A C2A 111.7(4) . . ?
C1A N1A C4A 121.6(4) . . ?
C2A N1A C4A 126.3(4) . . ?
C1B N1B C2B 111.7(4) . . ?
C1B N1B C4B 121.3(5) . . ?
C2B N1B C4B 126.9(5) . . ?
C1C N1C C2C 111.6(4) . . ?
C1C N1C C4C 122.8(4) . . ?
C2C N1C C4C 124.7(4) . . ?
C1A N2A C39A 123.1(5) . . ?
C1A N2A C3A 110.9(4) . . ?
C39A N2A C3A 126.0(5) . . ?
C1B N2B C39B 122.1(5) . . ?
C1B N2B C3B 111.6(5) . . ?
C39B N2B C3B 126.3(5) . . ?
C1C N2C C39C 123.6(5) . . ?
C1C N2C C3C 112.1(4) . . ?
C39C N2C C3C 124.3(4) . . ?
C39A N3A C40A 102.7(5) . . ?
C39B N3B C40B 101.8(6) . . ?
C39C N3C C40C 103.7(5) . . ?
C39A O1A C41A 102.5(5) . . ?
C39B O1B C41B 102.9(6) . . ?
C39C O1C C41C 102.3(4) . . ?
N1A C1A N2A 104.4(4) . . ?
N1A C1A Ag1A 124.2(4) . . ?
N2A C1A Ag1A 131.3(4) . . ?
N1B C1B N2B 104.2(5) . . ?
N1B C1B Ag1B 125.1(4) . . ?
N2B C1B Ag1B 130.5(4) . . ?
N1C C1C N2C 104.3(4) . . ?
N1C C1C Ag1C 127.4(4) . . ?
N2C C1C Ag1C 128.2(4) . . ?
C3A C2A N1A 107.2(5) . . ?
C3A C2A C37A 129.8(5) . . ?
N1A C2A C37A 123.0(5) . . ?
C3B C2B N1B 106.8(5) . . ?
C3B C2B C37B 130.4(6) . . ?
N1B C2B C37B 122.8(5) . . ?
C3C C2C N1C 106.9(5) . . ?
C3C C2C C37C 129.7(5) . . ?
N1C C2C C37C 123.4(5) . . ?
C2A C3A N2A 105.8(5) . . ?
C2A C3A C38A 129.9(6) . . ?
N2A C3A C38A 124.3(5) . . ?
C2B C3B N2B 105.6(5) . . ?
C2B C3B C38B 129.6(6) . . ?
N2B C3B C38B 124.7(6) . . ?
C2C C3C N2C 105.1(5) . . ?
C2C C3C C38C 129.9(5) . . ?
N2C C3C C38C 124.5(5) . . ?
C9A C4A C5A 122.1(5) . . ?
C9A C4A N1A 118.5(4) . . ?
C5A C4A N1A 119.3(5) . . ?
C5B C4B C9B 121.9(5) . . ?
C5B C4B N1B 119.1(5) . . ?
C9B C4B N1B 118.7(5) . . ?
C5C C4C C9C 121.9(5) . . ?
C5C C4C N1C 120.4(5) . . ?
C9C C4C N1C 117.7(4) . . ?
C6A C5A C4A 117.1(5) . . ?
C6A C5A C10A 121.1(5) . . ?
C4A C5A C10A 121.7(5) . . ?
C6B C5B C4B 117.3(5) . . ?
C6B C5B C10B 121.1(5) . . ?
C4B C5B C10B 121.5(5) . . ?
C4C C5C C6C 117.2(5) . . ?
C4C C5C C10C 121.0(5) . . ?
C6C C5C C10C 121.7(5) . . ?
C7A C6A C5A 123.3(5) . . ?
C7A C6A H6A 118.4 . . ?
C5A C6A H6A 118.4 . . ?
C7B C6B C5B 123.0(5) . . ?
C7B C6B H6B 118.5 . . ?
C5B C6B H6B 118.5 . . ?
C7C C6C C5C 122.9(5) . . ?
C7C C6C H6C 118.5 . . ?
C5C C6C H6C 118.5 . . ?
C6A C7A C8A 117.4(5) . . ?
C6A C7A C23A 123.2(5) . . ?
C8A C7A C23A 119.5(5) . . ?
C6B C7B C8B 118.2(5) . . ?
C6B C7B C23B 121.1(5) . . ?
C8B C7B C23B 120.7(5) . . ?
C6C C7C C8C 117.8(5) . . ?
C6C C7C C23C 121.7(5) . . ?
C8C C7C C23C 120.5(5) . . ?
C7A C8A C9A 122.2(5) . . ?
C7A C8A H8A 118.9 . . ?
C9A C8A H8A 118.9 . . ?
C9B C8B C7B 121.8(5) . . ?
C9B C8B H8B 119.1 . . ?
C7B C8B H8B 119.1 . . ?
C9C C8C C7C 121.9(5) . . ?
C9C C8C H8C 119.0 . . ?
C7C C8C H8C 119.0 . . ?
C4A C9A C8A 117.9(5) . . ?
C4A C9A C24A 122.4(5) . . ?
C8A C9A C24A 119.7(5) . . ?
C8B C9B C4B 117.8(5) . . ?
C8B C9B C24B 122.2(5) . . ?
C4B C9B C24B 120.0(5) . . ?
C8C C9C C4C 118.2(5) . . ?
C8C C9C C24C 119.6(5) . . ?
C4C C9C C24C 122.1(5) . . ?
C17A C10A C5A 114.8(5) . . ?
C17A C10A C11A 112.8(4) . . ?
C5A C10A C11A 110.8(5) . . ?
C17A C10A H10A 105.8 . . ?
C5A C10A H10A 105.8 . . ?
C11A C10A H10A 105.8 . . ?
C17B C10B C11B 116.5(5) . . ?
C17B C10B C5B 112.5(5) . . ?
C11B C10B C5B 110.2(5) . . ?
C17B C10B H10B 105.6 . . ?
C11B C10B H10B 105.6 . . ?
C5B C10B H10B 105.6 . . ?
C5C C10C C11C 114.0(5) . . ?
C5C C10C C17C 111.6(4) . . ?
C11C C10C C17C 112.3(5) . . ?
C5C C10C H10C 106.1 . . ?
C11C C10C H10C 106.1 . . ?
C17C C10C H10C 106.1 . . ?
C12A C11A C16A 118.8(6) . . ?
C12A C11A C10A 119.3(5) . . ?
C16A C11A C10A 121.9(5) . . ?
C16B C11B C12B 118.0(7) . . ?
C16B C11B C10B 122.2(7) . . ?
C12B C11B C10B 119.8(6) . . ?
C16C C11C C12C 117.8(7) . . ?
C16C C11C C10C 123.7(6) . . ?
C12C C11C C10C 118.5(6) . . ?
C11A C12A C13A 120.8(6) . . ?
C11A C12A H12A 119.6 . . ?
C13A C12A H12A 119.6 . . ?
C13B C12B C11B 121.8(9) . . ?
C13B C12B H12B 119.1 . . ?
C11B C12B H12B 119.1 . . ?
C11C C12C C13C 120.8(8) . . ?
C11C C12C H12C 119.6 . . ?
C13C C12C H12C 119.6 . . ?
C14A C13A C12A 120.4(7) . . ?
C14A C13A H13A 119.8 . . ?
C12A C13A H13A 119.8 . . ?
C14B C13B C12B 119.4(10) . . ?
C14B C13B H13B 120.3 . . ?
C12B C13B H13B 120.3 . . ?
C14C C13C C12C 121.2(9) . . ?
C14C C13C H13C 119.4 . . ?
C12C C13C H13C 119.4 . . ?
C13A C14A C15A 120.2(7) . . ?
C13A C14A H14A 119.9 . . ?
C15A C14A H14A 119.9 . . ?
C13B C14B C15B 121.3(11) . . ?
C13B C14B H14B 119.4 . . ?
C15B C14B H14B 119.4 . . ?
C13C C14C C15C 119.2(9) . . ?
C13C C14C H14C 120.4 . . ?
C15C C14C H14C 120.4 . . ?
C14A C15A C16A 120.3(7) . . ?
C14A C15A H15A 119.9 . . ?
C16A C15A H15A 119.9 . . ?
C14B C15B C16B 119.2(10) . . ?
C14B C15B H15B 120.4 . . ?
C16B C15B H15B 120.4 . . ?
C14C C15C C16C 119.5(9) . . ?
C14C C15C H15C 120.2 . . ?
C16C C15C H15C 120.2 . . ?
C11A C16A C15A 119.6(6) . . ?
C11A C16A H16A 120.2 . . ?
C15A C16A H16A 120.2 . . ?
C11B C16B C15B 120.3(8) . . ?
C11B C16B H16B 119.9 . . ?
C15B C16B H16B 119.9 . . ?
C11C C16C C15C 121.4(8) . . ?
C11C C16C H16C 119.3 . . ?
C15C C16C H16C 119.3 . . ?
C18A C17A C22A 118.9(7) . . ?
C18A C17A C10A 119.2(6) . . ?
C22A C17A C10A 121.9(6) . . ?
C18B C17B C22B 117.6(7) . . ?
C18B C17B C10B 120.1(6) . . ?
C22B C17B C10B 122.4(6) . . ?
C18C C17C C22C 118.6(7) . . ?
C18C C17C C10C 123.1(6) . . ?
C22C C17C C10C 118.4(6) . . ?
C17A C18A C19A 121.3(8) . . ?
C17A C18A H18A 119.4 . . ?
C19A C18A H18A 119.4 . . ?
C17B C18B C19B 121.1(8) . . ?
C17B C18B H18B 119.4 . . ?
C19B C18B H18B 119.4 . . ?
C17C C18C C19C 121.6(9) . . ?
C17C C18C H18C 119.2 . . ?
C19C C18C H18C 119.2 . . ?
C20A C19A C18A 119.0(9) . . ?
C20A C19A H19A 120.5 . . ?
C18A C19A H19A 120.5 . . ?
C20B C19B C18B 121.0(8) . . ?
C20B C19B H19B 119.5 . . ?
C18B C19B H19B 119.5 . . ?
C20C C19C C18C 119.3(10) . . ?
C20C C19C H19C 120.4 . . ?
C18C C19C H19C 120.4 . . ?
C19A C20A C21A 120.9(9) . . ?
C19A C20A H20A 119.6 . . ?
C21A C20A H20A 119.6 . . ?
C21B C20B C19B 118.7(8) . . ?
C21B C20B H20B 120.7 . . ?
C19B C20B H20B 120.7 . . ?
C21C C20C C19C 120.3(9) . . ?
C21C C20C H20C 119.8 . . ?
C19C C20C H20C 119.8 . . ?
C20A C21A C22A 120.4(9) . . ?
C20A C21A H21A 119.8 . . ?
C22A C21A H21A 119.8 . . ?
C20B C21B C22B 121.2(9) . . ?
C20B C21B H21B 119.4 . . ?
C22B C21B H21B 119.4 . . ?
C20C C21C C22C 119.7(9) . . ?
C20C C21C H21C 120.1 . . ?
C22C C21C H21C 120.1 . . ?
C17A C22A C21A 119.4(8) . . ?
C17A C22A H22A 120.3 . . ?
C21A C22A H22A 120.3 . . ?
C21B C22B C17B 120.4(7) . . ?
C21B C22B H22B 119.8 . . ?
C17B C22B H22B 119.8 . . ?
C17C C22C C21C 120.5(8) . . ?
C17C C22C H22C 119.8 . . ?
C21C C22C H22C 119.8 . . ?
C7A C23A H23D 109.5 . . ?
C7A C23A H23E 109.5 . . ?
H23D C23A H23E 109.5 . . ?
C7A C23A H23F 109.5 . . ?
H23D C23A H23F 109.5 . . ?
H23E C23A H23F 109.5 . . ?
C7B C23B H23G 109.5 . . ?
C7B C23B H23H 109.5 . . ?
H23G C23B H23H 109.5 . . ?
C7B C23B H23I 109.5 . . ?
H23G C23B H23I 109.5 . . ?
H23H C23B H23I 109.5 . . ?
C7C C23C H23A 109.5 . . ?
C7C C23C H23B 109.5 . . ?
H23A C23C H23B 109.5 . . ?
C7C C23C H23C 109.5 . . ?
H23A C23C H23C 109.5 . . ?
H23B C23C H23C 109.5 . . ?
C25A C24A C31A 114.5(5) . . ?
C25A C24A C9A 112.7(5) . . ?
C31A C24A C9A 111.2(5) . . ?
C25A C24A H24A 105.9 . . ?
C31A C24A H24A 105.9 . . ?
C9A C24A H24A 105.9 . . ?
C31B C24B C25B 114.5(5) . . ?
C31B C24B C9B 112.5(4) . . ?
C25B C24B C9B 111.2(4) . . ?
C31B C24B H24B 106.0 . . ?
C25B C24B H24B 106.0 . . ?
C9B C24B H24B 106.0 . . ?
C25C C24C C31C 113.3(5) . . ?
C25C C24C C9C 112.6(5) . . ?
C31C C24C C9C 110.1(4) . . ?
C25C C24C H24C 106.8 . . ?
C31C C24C H24C 106.8 . . ?
C9C C24C H24C 106.8 . . ?
C26A C25A C30A 116.4(7) . . ?
C26A C25A C24A 123.7(6) . . ?
C30A C25A C24A 119.8(6) . . ?
C30B C25B C26B 117.5(5) . . ?
C30B C25B C24B 120.6(5) . . ?
C26B C25B C24B 122.0(5) . . ?
C26C C25C C30C 117.2(6) . . ?
C26C C25C C24C 124.2(5) . . ?
C30C C25C C24C 118.6(6) . . ?
C25A C26A C27A 121.6(7) . . ?
C25A C26A H26A 119.2 . . ?
C27A C26A H26A 119.2 . . ?
C25B C26B C27B 121.7(5) . . ?
C25B C26B H26B 119.1 . . ?
C27B C26B H26B 119.1 . . ?
C25C C26C C27C 121.2(6) . . ?
C25C C26C H26C 119.4 . . ?
C27C C26C H26C 119.4 . . ?
C28A C27A C26A 120.6(8) . . ?
C28A C27A H27A 119.7 . . ?
C26A C27A H27A 119.7 . . ?
C28B C27B C26B 119.4(6) . . ?
C28B C27B H27B 120.3 . . ?
C26B C27B H27B 120.3 . . ?
C28C C27C C26C 119.8(8) . . ?
C28C C27C H27C 120.1 . . ?
C26C C27C H27C 120.1 . . ?
C29A C28A C27A 118.2(8) . . ?
C29A C28A H28A 120.9 . . ?
C27A C28A H28A 120.9 . . ?
C27B C28B C29B 119.9(6) . . ?
C27B C28B H28B 120.0 . . ?
C29B C28B H28B 120.0 . . ?
C29C C28C C27C 120.0(8) . . ?
C29C C28C H28C 120.0 . . ?
C27C C28C H28C 120.0 . . ?
C28A C29A C30A 122.1(8) . . ?
C28A C29A H29A 119.0 . . ?
C30A C29A H29A 119.0 . . ?
C28B C29B C30B 120.6(6) . . ?
C28B C29B H29B 119.7 . . ?
C30B C29B H29B 119.7 . . ?
C28C C29C C30C 120.2(7) . . ?
C28C C29C H29C 119.9 . . ?
C30C C29C H29C 119.9 . . ?
C25A C30A C29A 121.0(7) . . ?
C25A C30A H30A 119.5 . . ?
C29A C30A H30A 119.5 . . ?
C29B C30B C25B 120.9(6) . . ?
C29B C30B H30B 119.5 . . ?
C25B C30B H30B 119.5 . . ?
C29C C30C C25C 121.5(7) . . ?
C29C C30C H30C 119.3 . . ?
C25C C30C H30C 119.3 . . ?
C36A C31A C32A 116.3(7) . . ?
C36A C31A C24A 119.9(6) . . ?
C32A C31A C24A 123.7(7) . . ?
C32B C31B C36B 117.8(7) . . ?
C32B C31B C24B 123.5(6) . . ?
C36B C31B C24B 118.7(6) . . ?
C32C C31C C36C 118.1(6) . . ?
C32C C31C C24C 122.9(6) . . ?
C36C C31C C24C 119.0(6) . . ?
C31A C32A C33A 120.0(9) . . ?
C31A C32A H32A 120.0 . . ?
C33A C32A H32A 120.0 . . ?
C31B C32B C33B 121.9(8) . . ?
C31B C32B H32B 119.1 . . ?
C33B C32B H32B 119.1 . . ?
C33C C32C C31C 120.9(7) . . ?
C33C C32C H32C 119.5 . . ?
C31C C32C H32C 119.5 . . ?
C34A C33A C32A 121.2(10) . . ?
C34A C33A H33A 119.4 . . ?
C32A C33A H33A 119.4 . . ?
C34B C33B C32B 118.8(9) . . ?
C34B C33B H33B 120.6 . . ?
C32B C33B H33B 120.6 . . ?
C32C C33C C34C 120.1(8) . . ?
C32C C33C H33C 120.0 . . ?
C34C C33C H33C 120.0 . . ?
C35A C34A C33A 118.7(10) . . ?
C35A C34A H34A 120.6 . . ?
C33A C34A H34A 120.6 . . ?
C35B C34B C33B 120.1(9) . . ?
C35B C34B H34B 119.9 . . ?
C33B C34B H34B 119.9 . . ?
C35C C34C C33C 120.0(8) . . ?
C35C C34C H34C 120.0 . . ?
C33C C34C H34C 120.0 . . ?
C34A C35A C36A 121.1(10) . . ?
C34A C35A H35A 119.4 . . ?
C36A C35A H35A 119.4 . . ?
C34B C35B C36B 120.8(9) . . ?
C34B C35B H35B 119.6 . . ?
C36B C35B H35B 119.6 . . ?
C34C C35C C36C 120.6(8) . . ?
C34C C35C H35C 119.7 . . ?
C36C C35C H35C 119.7 . . ?
C31A C36A C35A 122.6(8) . . ?
C31A C36A H36A 118.7 . . ?
C35A C36A H36A 118.7 . . ?
C31B C36B C35B 120.6(9) . . ?
C31B C36B H36B 119.7 . . ?
C35B C36B H36B 119.7 . . ?
C35C C36C C31C 120.2(7) . . ?
C35C C36C H36C 119.9 . . ?
C31C C36C H36C 119.9 . . ?
C2A C37A H37D 109.5 . . ?
C2A C37A H37E 109.5 . . ?
H37D C37A H37E 109.5 . . ?
C2A C37A H37F 109.5 . . ?
H37D C37A H37F 109.5 . . ?
H37E C37A H37F 109.5 . . ?
C2B C37B H37G 109.5 . . ?
C2B C37B H37H 109.5 . . ?
H37G C37B H37H 109.5 . . ?
C2B C37B H37I 109.5 . . ?
H37G C37B H37I 109.5 . . ?
H37H C37B H37I 109.5 . . ?
C2C C37C H37A 109.5 . . ?
C2C C37C H37B 109.5 . . ?
H37A C37C H37B 109.5 . . ?
C2C C37C H37C 109.5 . . ?
H37A C37C H37C 109.5 . . ?
H37B C37C H37C 109.5 . . ?
C3A C38A H38D 109.5 . . ?
C3A C38A H38E 109.5 . . ?
H38D C38A H38E 109.5 . . ?
C3A C38A H38F 109.5 . . ?
H38D C38A H38F 109.5 . . ?
H38E C38A H38F 109.5 . . ?
C3B C38B H38G 109.5 . . ?
C3B C38B H38H 109.5 . . ?
H38G C38B H38H 109.5 . . ?
C3B C38B H38I 109.5 . . ?
H38G C38B H38I 109.5 . . ?
H38H C38B H38I 109.5 . . ?
C3C C38C H38A 109.5 . . ?
C3C C38C H38B 109.5 . . ?
H38A C38C H38B 109.5 . . ?
C3C C38C H38C 109.5 . . ?
H38A C38C H38C 109.5 . . ?
H38B C38C H38C 109.5 . . ?
N3A C39A O1A 117.8(5) . . ?
N3A C39A N2A 125.7(6) . . ?
O1A C39A N2A 116.5(5) . . ?
N3B C39B O1B 118.4(6) . . ?
N3B C39B N2B 127.2(7) . . ?
O1B C39B N2B 114.4(6) . . ?
N3C C39C O1C 117.0(5) . . ?
N3C C39C N2C 126.3(5) . . ?
O1C C39C N2C 116.6(5) . . ?
C41A C40A C45A 119.3(7) . . ?
C41A C40A N3A 109.5(5) . . ?
C45A C40A N3A 131.2(6) . . ?
C41B C40B C45B 119.2(8) . . ?
C41B C40B N3B 110.5(6) . . ?
C45B C40B N3B 130.3(8) . . ?
C41C C40C C45C 119.1(6) . . ?
C41C C40C N3C 109.0(5) . . ?
C45C C40C N3C 131.9(6) . . ?
C40A C41A C42A 124.2(6) . . ?
C40A C41A O1A 107.4(6) . . ?
C42A C41A O1A 128.3(6) . . ?
C42B C41B C40B 125.7(7) . . ?
C42B C41B O1B 127.9(8) . . ?
C40B C41B O1B 106.4(7) . . ?
C40C C41C C42C 125.1(6) . . ?
C40C C41C O1C 108.0(5) . . ?
C42C C41C O1C 126.9(6) . . ?
C41A C42A C43A 115.4(7) . . ?
C41A C42A H42A 122.3 . . ?
C43A C42A H42A 122.3 . . ?
C41B C42B C43B 113.5(8) . . ?
C41B C42B H42B 123.2 . . ?
C43B C42B H42B 123.2 . . ?
C41C C42C C43C 114.6(6) . . ?
C41C C42C H42C 122.7 . . ?
C43C C42C H42C 122.7 . . ?
C44A C43A C42A 121.8(7) . . ?
C44A C43A H43A 119.1 . . ?
C42A C43A H43A 119.1 . . ?
C42B C43B C44B 124.1(9) . . ?
C42B C43B H43B 118.0 . . ?
C44B C43B H43B 118.0 . . ?
C42C C43C C44C 121.2(7) . . ?
C42C C43C H43C 119.4 . . ?
C44C C43C H43C 119.4 . . ?
C45A C44A C43A 121.2(7) . . ?
C45A C44A H44A 119.4 . . ?
C43A C44A H44A 119.4 . . ?
C43B C44B C45B 121.2(8) . . ?
C43B C44B H44B 119.4 . . ?
C45B C44B H44B 119.4 . . ?
C45C C44C C43C 122.4(7) . . ?
C45C C44C H44C 118.8 . . ?
C43C C44C H44C 118.8 . . ?
C44A C45A C40A 118.1(7) . . ?
C44A C45A H45A 121.0 . . ?
C40A C45A H45A 121.0 . . ?
C44B C45B C40B 116.2(9) . . ?
C44B C45B H45B 121.9 . . ?
C40B C45B H45B 121.9 . . ?
C44C C45C C40C 117.6(7) . . ?
C44C C45C H45C 121.2 . . ?
C40C C45C H45C 121.2 . . ?
Cl2D C47 C47 84(2) . 3_667 ?
Cl2D C47 Cl3E 142.2(19) . 3_667 ?
C47 C47 Cl3E 64(3) 3_667 3_667 ?
Cl2D C47 Cl3E 27.8(14) . . ?
C47 C47 Cl3E 63(2) 3_667 . ?
Cl3E C47 Cl3E 126.3(10) 3_667 . ?
Cl2D C47 Cl2D 129.1(16) . 3_667 ?
C47 C47 Cl2D 45(2) 3_667 3_667 ?
Cl3E C47 Cl2D 23.9(12) 3_667 3_667 ?
Cl3E C47 Cl2D 106.0(14) . 3_667 ?

loop_
_geom_bond_atom_site_label_1
_geom_bond_atom_site_label_2
_geom_bond_distance
_geom_bond_site_symmetry_2
_geom_bond_publ_flag
Ag1A C1A 2.079(5) . ?
Ag1A Cl1A 2.3028(16) . ?
Ag1B C1B 2.074(6) . ?
Ag1B Cl1B 2.288(2) . ?
Ag1C C1C 2.087(5) . ?
Ag1C Cl1C 2.3044(18) . ?
Cl2D Cl3E 0.80(3) . ?
Cl2D C47 1.41(4) . ?
Cl2D C47 1.97(4) 3_667 ?
Cl3E C47 1.70(4) 3_667 ?
Cl3E C47 1.71(4) . ?
N1A C1A 1.344(6) . ?
N1A C2A 1.403(6) . ?
N1A C4A 1.446(6) . ?
N1B C1B 1.337(6) . ?
N1B C2B 1.404(6) . ?
N1B C4B 1.441(6) . ?
N1C C1C 1.331(6) . ?
N1C C2C 1.408(6) . ?
N1C C4C 1.443(6) . ?
N2A C1A 1.373(6) . ?
N2A C39A 1.383(7) . ?
N2A C3A 1.417(7) . ?
N2B C1B 1.358(6) . ?
N2B C39B 1.397(7) . ?
N2B C3B 1.408(7) . ?
N2C C1C 1.355(6) . ?
N2C C39C 1.397(7) . ?
N2C C3C 1.406(6) . ?
N3A C39A 1.276(7) . ?
N3A C40A 1.397(7) . ?
N3B C39B 1.273(7) . ?
N3B C40B 1.410(8) . ?
N3C C39C 1.282(6) . ?
N3C C40C 1.397(7) . ?
O1A C39A 1.347(6) . ?
O1A C41A 1.389(7) . ?
O1B C39B 1.360(7) . ?
O1B C41B 1.391(7) . ?
O1C C39C 1.352(6) . ?
O1C C41C 1.399(6) . ?
C2A C3A 1.345(7) . ?
C2A C37A 1.485(8) . ?
C2B C3B 1.342(8) . ?
C2B C37B 1.489(8) . ?
C2C C3C 1.347(7) . ?
C2C C37C 1.488(7) . ?
C3A C38A 1.491(8) . ?
C3B C38B 1.489(8) . ?
C3C C38C 1.486(7) . ?
C4A C9A 1.386(7) . ?
C4A C5A 1.393(7) . ?
C4B C5B 1.387(7) . ?
C4B C9B 1.405(7) . ?
C4C C5C 1.388(7) . ?
C4C C9C 1.397(7) . ?
C5A C6A 1.383(7) . ?
C5A C10A 1.527(7) . ?
C5B C6B 1.382(7) . ?
C5B C10B 1.531(8) . ?
C5C C6C 1.394(7) . ?
C5C C10C 1.519(7) . ?
C6A C7A 1.379(8) . ?
C6A H6A 0.9300 . ?
C6B C7B 1.368(8) . ?
C6B H6B 0.9300 . ?
C6C C7C 1.376(7) . ?
C6C H6C 0.9300 . ?
C7A C8A 1.386(7) . ?
C7A C23A 1.504(8) . ?
C7B C8B 1.391(7) . ?
C7B C23B 1.522(7) . ?
C7C C8C 1.393(7) . ?
C7C C23C 1.501(7) . ?
C8A C9A 1.389(7) . ?
C8A H8A 0.9300 . ?
C8B C9B 1.376(7) . ?
C8B H8B 0.9300 . ?
C8C C9C 1.380(7) . ?
C8C H8C 0.9300 . ?
C9A C24A 1.539(7) . ?
C9B C24B 1.526(7) . ?
C9C C24C 1.541(7) . ?
C10A C17A 1.526(8) . ?
C10A C11A 1.530(7) . ?
C10A H10A 0.9800 . ?
C10B C17B 1.512(8) . ?
C10B C11B 1.521(9) . ?
C10B H10B 0.9800 . ?
C10C C11C 1.525(8) . ?
C10C C17C 1.529(8) . ?
C10C H10C 0.9800 . ?
C11A C12A 1.368(8) . ?
C11A C16A 1.370(7) . ?
C11B C16B 1.374(9) . ?
C11B C12B 1.374(9) . ?
C11C C16C 1.362(9) . ?
C11C C12C 1.376(9) . ?
C12A C13A 1.379(9) . ?
C12A H12A 0.9300 . ?
C12B C13B 1.374(11) . ?
C12B H12B 0.9300 . ?
C12C C13C 1.382(10) . ?
C12C H12C 0.9300 . ?
C13A C14A 1.344(10) . ?
C13A H13A 0.9300 . ?
C13B C14B 1.350(14) . ?
C13B H13B 0.9300 . ?
C13C C14C 1.345(12) . ?
C13C H13C 0.9300 . ?
C14A C15A 1.353(10) . ?
C14A H14A 0.9300 . ?
C14B C15B 1.357(13) . ?
C14B H14B 0.9300 . ?
C14C C15C 1.377(12) . ?
C14C H14C 0.9300 . ?
C15A C16A 1.400(9) . ?
C15A H15A 0.9300 . ?
C15B C16B 1.408(12) . ?
C15B H15B 0.9300 . ?
C15C C16C 1.396(10) . ?
C15C H15C 0.9300 . ?
C16A H16A 0.9300 . ?
C16B H16B 0.9300 . ?
C16C H16C 0.9300 . ?
C17A C18A 1.365(9) . ?
C17A C22A 1.374(9) . ?
C17B C18B 1.366(9) . ?
C17B C22B 1.389(9) . ?
C17C C18C 1.356(9) . ?
C17C C22C 1.362(9) . ?
C18A C19A 1.385(11) . ?
C18A H18A 0.9300 . ?
C18B C19B 1.376(10) . ?
C18B H18B 0.9300 . ?
C18C C19C 1.373(10) . ?
C18C H18C 0.9300 . ?
C19A C20A 1.346(13) . ?
C19A H19A 0.9300 . ?
C19B C20B 1.367(12) . ?
C19B H19B 0.9300 . ?
C19C C20C 1.357(13) . ?
C19C H19C 0.9300 . ?
C20A C21A 1.357(12) . ?
C20A H20A 0.9300 . ?
C20B C21B 1.346(12) . ?
C20B H20B 0.9300 . ?
C20C C21C 1.355(13) . ?
C20C H20C 0.9300 . ?
C21A C22A 1.386(10) . ?
C21A H21A 0.9300 . ?
C21B C22B 1.387(10) . ?
C21B H21B 0.9300 . ?
C21C C22C 1.386(11) . ?
C21C H21C 0.9300 . ?
C22A H22A 0.9300 . ?
C22B H22B 0.9300 . ?
C22C H22C 0.9300 . ?
C23A H23D 0.9600 . ?
C23A H23E 0.9600 . ?
C23A H23F 0.9600 . ?
C23B H23G 0.9600 . ?
C23B H23H 0.9600 . ?
C23B H23I 0.9600 . ?
C23C H23A 0.9600 . ?
C23C H23B 0.9600 . ?
C23C H23C 0.9600 . ?
C24A C25A 1.501(8) . ?
C24A C31A 1.520(8) . ?
C24A H24A 0.9800 . ?
C24B C31B 1.516(8) . ?
C24B C25B 1.525(7) . ?
C24B H24B 0.9800 . ?
C24C C25C 1.518(8) . ?
C24C C31C 1.528(8) . ?
C24C H24C 0.9800 . ?
C25A C26A 1.362(9) . ?
C25A C30A 1.365(8) . ?
C25B C30B 1.375(7) . ?
C25B C26B 1.380(7) . ?
C25C C26C 1.377(8) . ?
C25C C30C 1.383(8) . ?
C26A C27A 1.397(10) . ?
C26A H26A 0.9300 . ?
C26B C27B 1.380(8) . ?
C26B H26B 0.9300 . ?
C26C C27C 1.380(9) . ?
C26C H26C 0.9300 . ?
C27A C28A 1.339(11) . ?
C27A H27A 0.9300 . ?
C27B C28B 1.361(8) . ?
C27B H27B 0.9300 . ?
C27C C28C 1.361(10) . ?
C27C H27C 0.9300 . ?
C28A C29A 1.335(11) . ?
C28A H28A 0.9300 . ?
C28B C29B 1.363(8) . ?
C28B H28B 0.9300 . ?
C28C C29C 1.355(11) . ?
C28C H28C 0.9300 . ?
C29A C30A 1.381(10) . ?
C29A H29A 0.9300 . ?
C29B C30B 1.374(8) . ?
C29B H29B 0.9300 . ?
C29C C30C 1.367(10) . ?
C29C H29C 0.9300 . ?
C30A H30A 0.9300 . ?
C30B H30B 0.9300 . ?
C30C H30C 0.9300 . ?
C31A C36A 1.359(9) . ?
C31A C32A 1.378(9) . ?
C31B C32B 1.348(8) . ?
C31B C36B 1.382(9) . ?
C31C C32C 1.377(8) . ?
C31C C36C 1.403(9) . ?
C32A C33A 1.392(11) . ?
C32A H32A 0.9300 . ?
C32B C33B 1.403(10) . ?
C32B H32B 0.9300 . ?
C32C C33C 1.369(9) . ?
C32C H32C 0.9300 . ?
C33A C34A 1.366(13) . ?
C33A H33A 0.9300 . ?
C33B C34B 1.364(12) . ?
C33B H33B 0.9300 . ?
C33C C34C 1.372(10) . ?
C33C H33C 0.9300 . ?
C34A C35A 1.305(12) . ?
C34A H34A 0.9300 . ?
C34B C35B 1.341(13) . ?
C34B H34B 0.9300 . ?
C34C C35C 1.361(11) . ?
C34C H34C 0.9300 . ?
C35A C36A 1.382(11) . ?
C35A H35A 0.9300 . ?
C35B C36B 1.384(11) . ?
C35B H35B 0.9300 . ?
C35C C36C 1.366(10) . ?
C35C H35C 0.9300 . ?
C36A H36A 0.9300 . ?
C36B H36B 0.9300 . ?
C36C H36C 0.9300 . ?
C37A H37D 0.9600 . ?
C37A H37E 0.9600 . ?
C37A H37F 0.9600 . ?
C37B H37G 0.9600 . ?
C37B H37H 0.9600 . ?
C37B H37I 0.9600 . ?
C37C H37A 0.9600 . ?
C37C H37B 0.9600 . ?
C37C H37C 0.9600 . ?
C38A H38D 0.9600 . ?
C38A H38E 0.9600 . ?
C38A H38F 0.9600 . ?
C38B H38G 0.9600 . ?
C38B H38H 0.9600 . ?
C38B H38I 0.9600 . ?
C38C H38A 0.9600 . ?
C38C H38B 0.9600 . ?
C38C H38C 0.9600 . ?
C40A C41A 1.362(8) . ?
C40A C45A 1.391(8) . ?
C40B C41B 1.376(9) . ?
C40B C45B 1.400(9) . ?
C40C C41C 1.360(8) . ?
C40C C45C 1.368(8) . ?
C41A C42A 1.365(9) . ?
C41B C42B 1.364(10) . ?
C41C C42C 1.367(8) . ?
C42A C43A 1.391(10) . ?
C42A H42A 0.9300 . ?
C42B C43B 1.365(11) . ?
C42B H42B 0.9300 . ?
C42C C43C 1.370(9) . ?
C42C H42C 0.9300 . ?
C43A C44A 1.371(9) . ?
C43A H43A 0.9300 . ?
C43B C44B 1.374(12) . ?
C43B H43B 0.9300 . ?
C43C C44C 1.376(9) . ?
C43C H43C 0.9300 . ?
C44A C45A 1.364(9) . ?
C44A H44A 0.9300 . ?
C44B C45B 1.382(12) . ?
C44B H44B 0.9300 . ?
C44C C45C 1.352(9) . ?
C44C H44C 0.9300 . ?
C45A H45A 0.9300 . ?
C45B H45B 0.9300 . ?
C45C H45C 0.9300 . ?
C47 C47 1.54(4) 3_667 ?
C47 Cl3E 1.70(4) 3_667 ?
C47 Cl2D 1.97(4) 3_667 ?
